data_4085538
loop_
_publ_author_name
'Evans, Daniel A.'
'Lee, Lucia Myongwon'
'Vargas-Baca, Ignacio'
'Cowley, Alan H.'

_publ_section_title
;
 Aggregation-Induced Emission of Bis(imino)acenaphthene Zinc Complexes:
 Photophysical Tuning via Methylation of the Flanking Aryl Substituents
;
_journal_issue 11
_journal_name_full Organometallics
_journal_page_first 2422
_journal_paper_doi 10.1021/om501191c
_journal_volume 34
_journal_year 2015
_chemical_formula_moiety 'C26 H20 Cl2 N2 Zn, C2 H3 N'
_chemical_formula_sum 'C28 H23 Cl2 N3 Zn'
_chemical_formula_weight 537.76
_chemical_name_systematic
;
 ?
;
_space_group_crystal_system monoclinic
_space_group_IT_number 14
_space_group_name_Hall '-P 2ybc'
_space_group_name_H-M_alt 'P 1 21/c 1'
_symmetry_space_group_name_Hall '-P 2ybc'
_symmetry_space_group_name_H-M 'P 1 21/c 1'
_atom_sites_solution_hydrogens geom
_audit_creation_method SHELXL-2013
_cell_angle_alpha 90
_cell_angle_beta 101.166(2)
_cell_angle_gamma 90
_cell_formula_units_Z 4
_cell_length_a 12.7775(5)
_cell_length_b 11.6266(2)
_cell_length_c 17.4931(4)
_cell_measurement_reflns_used 6400
_cell_measurement_temperature 133(2)
_cell_measurement_theta_max 74.1560
_cell_measurement_theta_min 4.5840
_cell_volume 2549.56(12)
_computing_cell_refinement 'CrysAlisPro V 1.171.37.31, Agilent Technologies'
_computing_data_collection 'CrysAlisPro V 1.171.37.31, Agilent Technologies'
_computing_data_reduction 'CrysAlisPro V 1.171.37.31, Agilent Technologies'
_computing_molecular_graphics 'XP SHELXTL/PC, Siemens Analytical'
_computing_publication_material 'XL SHELXTL/PC, Siemens Analytical'
_computing_structure_refinement 'Shelxl-2013, Sheldrick, G. M.'
_computing_structure_solution
;

SUPERFLIP.  Palatinus, L. and Chapuis, G., J. Appl. Cryst. 40, 786-790.
;
_diffrn_ambient_temperature 133(2)
_diffrn_measured_fraction_theta_full 1.000
_diffrn_measured_fraction_theta_max 0.971
_diffrn_measurement_device_type 'Agilent SuperNova with AtlasS2 detector'
_diffrn_radiation_type MoK\a
_diffrn_radiation_wavelength 0.71073
_diffrn_reflns_av_R_equivalents 0.0240
_diffrn_reflns_av_unetI/netI 0.0312
_diffrn_reflns_Laue_measured_fraction_full 1.000
_diffrn_reflns_Laue_measured_fraction_max 0.971
_diffrn_reflns_limit_h_max 13
_diffrn_reflns_limit_h_min -15
_diffrn_reflns_limit_k_max 9
_diffrn_reflns_limit_k_min -14
_diffrn_reflns_limit_l_max 21
_diffrn_reflns_limit_l_min -21
_diffrn_reflns_number 10438
_diffrn_reflns_point_group_measured_fraction_full 1.000
_diffrn_reflns_point_group_measured_fraction_max 0.971
_diffrn_reflns_theta_full 25.242
_diffrn_reflns_theta_max 26.334
_diffrn_reflns_theta_min 1.624
_diffrn_source 'sealed X-ray source'
_exptl_absorpt_coefficient_mu 1.194
_exptl_absorpt_correction_T_max 1.00000
_exptl_absorpt_correction_T_min 0.82178
_exptl_absorpt_correction_type multi-scan
_exptl_absorpt_process_details
;
CrysAlisPro, Agilent Technologies,
Version 1.171.37.31 (release 14-01-2014 CrysAlis171 .NET)
(compiled Jan 14 2014,18:38:05)
Empirical absorption correction using spherical harmonics,
 implemented in SCALE3 ABSPACK scaling algorithm.
;
_exptl_crystal_colour yellow
_exptl_crystal_density_diffrn 1.401
_exptl_crystal_description chunk
_exptl_crystal_F_000 1104
_exptl_crystal_size_max 0.120
_exptl_crystal_size_mid 0.080
_exptl_crystal_size_min 0.040
_refine_diff_density_max 0.407
_refine_diff_density_min -0.752
_refine_diff_density_rms 0.089
_refine_ls_extinction_method none
_refine_ls_goodness_of_fit_ref 1.215
_refine_ls_hydrogen_treatment constr
_refine_ls_matrix_type full
_refine_ls_number_parameters 340
_refine_ls_number_reflns 5041
_refine_ls_number_restraints 39
_refine_ls_restrained_S_all 1.214
_refine_ls_R_factor_all 0.0590
_refine_ls_R_factor_gt 0.0560
_refine_ls_shift/su_max 0.003
_refine_ls_shift/su_mean 0.000
_refine_ls_structure_factor_coef Fsqd
_refine_ls_weighting_details 'w=1/[\s^2^(Fo^2^)+(0.0211P)^2^+10.5253P] where P=(Fo^2^+2Fc^2^)/3'
_refine_ls_weighting_scheme calc
_refine_ls_wR_factor_gt 0.1337
_refine_ls_wR_factor_ref 0.1366
_reflns_Friedel_coverage 0.000
_reflns_number_gt 4728
_reflns_number_total 5041
_reflns_threshold_expression 'I > 2\s(I)'
_cod_data_source_file om501191c_si_002.cif
_cod_data_source_block shelx
_cod_depositor_comments 'Adding full bibliography for 4085532--4085543.cif.'
_cod_database_code 4085538
_shelx_space_group_comment
;
The symmetry employed for this shelxl refinement is uniquely defined
by the following loop, which should always be used as a source of
symmetry information in preference to the above space-group names.
They are only intended as comments.
;
_shelx_estimated_absorpt_t_min 0.870
_shelx_estimated_absorpt_t_max 0.954
_shelxl_version_number 2013-4

loop_
_space_group_symop_operation_xyz
'x, y, z'
'-x, y+1/2, -z+1/2'
'-x, -y, -z'
'x, -y-1/2, z-1/2'

loop_
_atom_site_label
_atom_site_type_symbol
_atom_site_fract_x
_atom_site_fract_y
_atom_site_fract_z
_atom_site_U_iso_or_equiv
_atom_site_adp_type
_atom_site_occupancy
_atom_site_site_symmetry_order
_atom_site_calc_flag
_atom_site_refinement_flags_posn
_atom_site_refinement_flags_adp
_atom_site_refinement_flags_occupancy
_atom_site_disorder_assembly
_atom_site_disorder_group
Zn1 Zn 0.38975(4) 0.11404(4) 0.88303(3) 0.02848(15) Uani 1 1 d . . . . .
Cl2 Cl 0.29095(9) 0.19925(9) 0.78058(6) 0.0301(2) Uani 1 1 d . . . . .
Cl1 Cl 0.39735(10) -0.07464(9) 0.88318(6) 0.0331(3) Uani 1 1 d . . . . .
N1 N 0.3607(3) 0.2012(3) 0.98149(18) 0.0194(7) Uani 1 1 d . . . . .
N2 N 0.5358(3) 0.1967(3) 0.91477(19) 0.0196(7) Uani 1 1 d . . . . .
C5 C 0.5474(3) 0.5309(3) 1.1742(2) 0.0249(8) Uani 1 1 d . . . . .
H5 H 0.5751 0.5892 1.2086 0.030 Uiso 1 1 calc R U . . .
C9 C 0.7624(3) 0.4731(4) 1.0586(3) 0.0271(9) Uani 1 1 d . . . . .
H9 H 0.8298 0.4988 1.0540 0.032 Uiso 1 1 calc R U . . .
C4 C 0.4478(3) 0.4883(4) 1.1751(2) 0.0250(8) Uani 1 1 d . . . . .
H4 H 0.4092 0.5187 1.2104 0.030 Uiso 1 1 calc R U . . .
C3 C 0.4016(3) 0.3991(3) 1.1241(2) 0.0229(8) Uani 1 1 d . . . . .
H3 H 0.3337 0.3717 1.1256 0.027 Uiso 1 1 calc R U . . .
C21 C 0.6250(3) 0.2138(4) 0.8037(2) 0.0254(9) Uani 1 1 d . . . . .
H21 H 0.5630 0.2448 0.7741 0.030 Uiso 1 1 calc R U . . .
C13 C 0.2646(3) 0.1962(3) 1.0116(2) 0.0209(8) Uani 1 1 d . . . . .
C2 C 0.4587(3) 0.3543(3) 1.0725(2) 0.0193(7) Uani 1 1 d . . . . .
C24 C 0.8082(3) 0.1174(4) 0.8909(3) 0.0278(9) Uani 1 1 d . . . . .
H24 H 0.8691 0.0839 0.9202 0.033 Uiso 1 1 calc R U . . .
C25 C 0.7195(3) 0.1342(4) 0.9245(2) 0.0253(8) Uani 1 1 d . . . . .
H25 H 0.7212 0.1129 0.9760 0.030 Uiso 1 1 calc R U . . .
C20 C 0.6283(3) 0.1829(3) 0.8807(2) 0.0217(8) Uani 1 1 d . . . . .
C8 C 0.7124(3) 0.5235(4) 1.1137(2) 0.0263(9) Uani 1 1 d . . . . .
H8 H 0.7468 0.5812 1.1459 0.032 Uiso 1 1 calc R U . . .
C18 C 0.2661(3) 0.1673(3) 1.0889(2) 0.0242(8) Uani 1 1 d . . . . .
H18 H 0.3305 0.1514 1.1223 0.029 Uiso 1 1 calc R U . . .
C6 C 0.6088(3) 0.4871(3) 1.1211(2) 0.0226(8) Uani 1 1 d . . . . .
C22 C 0.7147(4) 0.1982(4) 0.7714(3) 0.0287(9) Uani 1 1 d . . . . .
H22 H 0.7130 0.2205 0.7201 0.034 Uiso 1 1 calc R U . . .
C7 C 0.5624(3) 0.3979(3) 1.0714(2) 0.0189(7) Uani 1 1 d . . . . .
C1 C 0.4387(3) 0.2661(3) 1.0105(2) 0.0185(7) Uani 1 1 d . . . . .
C10 C 0.7140(3) 0.3837(4) 1.0091(2) 0.0248(8) Uani 1 1 d . . . . .
H10 H 0.7491 0.3508 0.9726 0.030 Uiso 1 1 calc R U . . .
C14 C 0.1683(3) 0.2172(4) 0.9616(2) 0.0269(9) Uani 1 1 d . . . . .
H14 H 0.1668 0.2332 0.9093 0.032 Uiso 1 1 calc R U . . .
C16 C 0.0742(4) 0.1855(4) 1.0675(3) 0.0311(10) Uani 1 1 d . . . . .
C17 C 0.1713(3) 0.1622(4) 1.1158(2) 0.0268(9) Uani 1 1 d . . . . .
H17 H 0.1727 0.1427 1.1675 0.032 Uiso 1 1 calc R U . . .
C11 C 0.6146(3) 0.3467(3) 1.0160(2) 0.0193(7) Uani 1 1 d . . . . .
C12 C 0.5374(3) 0.2626(3) 0.9741(2) 0.0190(7) Uani 1 1 d . . . . .
C15 C 0.0745(4) 0.2143(4) 0.9899(3) 0.0338(10) Uani 1 1 d . . . . .
H15 H 0.0105 0.2319 0.9567 0.041 Uiso 1 1 calc R U . . .
C23 C 0.8076(4) 0.1497(4) 0.8142(3) 0.0297(9) Uani 1 1 d . . . . .
C26 C 0.9050(4) 0.1293(5) 0.7784(3) 0.0478(13) Uani 1 1 d . . . . .
H26A H 0.9622 0.1779 0.8034 0.072 Uiso 1 1 calc R U . . .
H26B H 0.8880 0.1469 0.7238 0.072 Uiso 1 1 calc R U . . .
H26C H 0.9263 0.0503 0.7853 0.072 Uiso 1 1 calc R U . . .
C19 C -0.0289(4) 0.1834(6) 1.0975(3) 0.0495(14) Uani 1 1 d . . . . .
H19A H -0.0136 0.1872 1.1533 0.074 Uiso 1 1 calc R U . . .
H19B H -0.0667 0.1134 1.0812 0.074 Uiso 1 1 calc R U . . .
H19C H -0.0720 0.2481 1.0769 0.074 Uiso 1 1 calc R U . . .
N3 N 1.0233(7) 0.3874(9) 0.8112(6) 0.053(2) Uani 0.5238 1 d D U P A 1
C28 C 0.9568(8) 0.4324(9) 0.8305(6) 0.039(2) Uani 0.5238 1 d D U P A 1
C27 C 0.8716(13) 0.4904(14) 0.8570(10) 0.068(4) Uani 0.5238 1 d D U P A 1
H27A H 0.8585 0.5631 0.8307 0.102 Uiso 0.5238 1 calc R U P A 1
H27B H 0.8909 0.5031 0.9121 0.102 Uiso 0.5238 1 calc R U P A 1
H27C H 0.8083 0.4441 0.8457 0.102 Uiso 0.5238 1 calc R U P A 1
N4 N 0.9607(9) 0.4765(11) 0.9450(8) 0.067(3) Uani 0.4762 1 d D U P B 2
C28A C 0.9207(10) 0.4772(12) 0.8827(8) 0.049(3) Uani 0.4762 1 d D U P B 2
C27A C 0.8683(11) 0.4760(13) 0.8007(9) 0.065(4) Uani 0.4762 1 d D U P B 2
H27D H 0.9172 0.4480 0.7697 0.097 Uiso 0.4762 1 calc R U P B 2
H27E H 0.8464 0.5526 0.7845 0.097 Uiso 0.4762 1 calc R U P B 2
H27F H 0.8070 0.4267 0.7940 0.097 Uiso 0.4762 1 calc R U P B 2

loop_
_atom_site_aniso_label
_atom_site_aniso_U_11
_atom_site_aniso_U_22
_atom_site_aniso_U_33
_atom_site_aniso_U_23
_atom_site_aniso_U_13
_atom_site_aniso_U_12
Zn1 0.0333(3) 0.0266(3) 0.0252(3) -0.0011(2) 0.0049(2) -0.0021(2)
Cl2 0.0426(6) 0.0276(5) 0.0174(4) -0.0005(4) -0.0007(4) 0.0088(4)
Cl1 0.0544(7) 0.0169(5) 0.0262(5) 0.0010(4) 0.0037(5) -0.0016(4)
N1 0.0218(16) 0.0190(16) 0.0175(15) -0.0010(12) 0.0038(12) -0.0012(13)
N2 0.0221(16) 0.0166(15) 0.0211(16) -0.0004(13) 0.0061(13) -0.0016(13)
C5 0.034(2) 0.0179(19) 0.0218(19) -0.0021(16) 0.0028(16) -0.0014(17)
C9 0.022(2) 0.024(2) 0.034(2) 0.0021(18) 0.0022(17) -0.0032(16)
C4 0.036(2) 0.020(2) 0.0203(19) -0.0003(15) 0.0086(17) -0.0003(17)
C3 0.029(2) 0.0186(19) 0.0210(19) 0.0012(15) 0.0055(16) -0.0022(16)
C21 0.031(2) 0.022(2) 0.023(2) -0.0034(16) 0.0045(16) -0.0034(16)
C13 0.0225(19) 0.0203(19) 0.0213(19) -0.0045(15) 0.0075(15) -0.0062(15)
C2 0.0249(19) 0.0129(17) 0.0191(18) 0.0021(14) 0.0022(15) -0.0003(15)
C24 0.028(2) 0.020(2) 0.036(2) -0.0044(17) 0.0084(18) 0.0002(17)
C25 0.030(2) 0.022(2) 0.026(2) 0.0005(16) 0.0084(16) 0.0004(16)
C20 0.0230(19) 0.0192(19) 0.0245(19) -0.0057(15) 0.0086(15) -0.0033(15)
C8 0.026(2) 0.024(2) 0.028(2) -0.0009(17) 0.0008(16) -0.0066(17)
C18 0.028(2) 0.022(2) 0.0206(19) 0.0017(15) 0.0021(16) -0.0068(16)
C6 0.028(2) 0.0199(19) 0.0186(18) 0.0010(15) 0.0017(15) -0.0020(16)
C22 0.039(2) 0.024(2) 0.026(2) -0.0051(17) 0.0154(18) -0.0058(18)
C7 0.0220(18) 0.0152(18) 0.0179(17) 0.0020(14) -0.0003(14) -0.0012(14)
C1 0.0224(18) 0.0157(18) 0.0177(17) 0.0042(14) 0.0043(14) -0.0020(15)
C10 0.026(2) 0.024(2) 0.025(2) 0.0009(16) 0.0049(16) -0.0013(16)
C14 0.025(2) 0.032(2) 0.024(2) 0.0029(17) 0.0054(16) -0.0039(17)
C16 0.033(2) 0.032(2) 0.032(2) -0.0034(19) 0.0138(18) -0.0056(19)
C17 0.036(2) 0.025(2) 0.0217(19) -0.0040(16) 0.0106(17) -0.0116(18)
C11 0.0215(18) 0.0148(18) 0.0213(18) 0.0009(14) 0.0034(15) 0.0007(15)
C12 0.0225(18) 0.0139(17) 0.0205(18) 0.0043(14) 0.0035(14) 0.0010(15)
C15 0.023(2) 0.043(3) 0.035(2) 0.003(2) 0.0036(18) -0.0019(19)
C23 0.035(2) 0.025(2) 0.034(2) -0.0102(18) 0.0184(19) -0.0080(18)
C26 0.041(3) 0.057(4) 0.053(3) -0.008(3) 0.029(3) 0.002(3)
C19 0.035(3) 0.068(4) 0.051(3) 0.000(3) 0.022(2) -0.004(3)
N3 0.046(5) 0.055(6) 0.058(6) 0.009(5) 0.006(4) -0.001(4)
C28 0.037(5) 0.042(5) 0.039(5) 0.010(4) 0.007(4) -0.003(4)
C27 0.071(10) 0.077(9) 0.058(8) 0.024(8) 0.016(8) 0.019(8)
N4 0.052(6) 0.070(8) 0.084(8) 0.004(7) 0.027(6) 0.012(6)
C28A 0.030(6) 0.042(6) 0.074(8) 0.011(6) 0.012(6) 0.007(5)
C27A 0.052(7) 0.048(7) 0.087(10) 0.021(8) -0.002(7) 0.002(6)

loop_
_atom_type_symbol
_atom_type_description
_atom_type_scat_dispersion_real
_atom_type_scat_dispersion_imag
_atom_type_scat_source
C C 0.0033 0.0016 'International Tables Vol C Tables 4.2.6.8 and 6.1.1.4'
H H 0.0000 0.0000 'International Tables Vol C Tables 4.2.6.8 and 6.1.1.4'
N N 0.0061 0.0033 'International Tables Vol C Tables 4.2.6.8 and 6.1.1.4'
Cl Cl 0.1484 0.1585 'International Tables Vol C Tables 4.2.6.8 and 6.1.1.4'
Zn Zn 0.2839 1.4301 'International Tables Vol C Tables 4.2.6.8 and 6.1.1.4'

loop_
_geom_angle_atom_site_label_1
_geom_angle_atom_site_label_2
_geom_angle_atom_site_label_3
_geom_angle
N2 Zn1 N1 81.32(13)
N2 Zn1 Cl1 115.15(10)
N1 Zn1 Cl1 119.85(10)
N2 Zn1 Cl2 110.54(10)
N1 Zn1 Cl2 106.56(9)
Cl1 Zn1 Cl2 117.76(5)
C1 N1 C13 122.7(3)
C1 N1 Zn1 111.4(3)
C13 N1 Zn1 125.8(2)
C12 N2 C20 121.1(3)
C12 N2 Zn1 111.4(3)
C20 N2 Zn1 127.4(2)
C4 C5 C6 120.7(4)
C4 C5 H5 119.6
C6 C5 H5 119.6
C8 C9 C10 122.1(4)
C8 C9 H9 119.0
C10 C9 H9 119.0
C5 C4 C3 122.1(4)
C5 C4 H4 119.0
C3 C4 H4 119.0
C2 C3 C4 118.9(4)
C2 C3 H3 120.6
C4 C3 H3 120.6
C20 C21 C22 119.4(4)
C20 C21 H21 120.3
C22 C21 H21 120.3
C14 C13 C18 120.0(4)
C14 C13 N1 118.8(3)
C18 C13 N1 121.2(4)
C3 C2 C7 119.3(4)
C3 C2 C1 135.2(4)
C7 C2 C1 105.5(3)
C25 C24 C23 121.2(4)
C25 C24 H24 119.4
C23 C24 H24 119.4
C20 C25 C24 119.4(4)
C20 C25 H25 120.3
C24 C25 H25 120.3
C25 C20 C21 120.6(4)
C25 C20 N2 119.2(4)
C21 C20 N2 120.1(4)
C9 C8 C6 120.1(4)
C9 C8 H8 120.0
C6 C8 H8 120.0
C17 C18 C13 119.5(4)
C17 C18 H18 120.2
C13 C18 H18 120.2
C7 C6 C8 116.9(4)
C7 C6 C5 116.6(4)
C8 C6 C5 126.6(4)
C21 C22 C23 121.2(4)
C21 C22 H22 119.4
C23 C22 H22 119.4
C6 C7 C11 122.4(4)
C6 C7 C2 122.5(4)
C11 C7 C2 115.1(3)
N1 C1 C2 135.5(4)
N1 C1 C12 117.8(3)
C2 C1 C12 106.6(3)
C11 C10 C9 118.7(4)
C11 C10 H10 120.7
C9 C10 H10 120.7
C15 C14 C13 119.7(4)
C15 C14 H14 120.2
C13 C14 H14 120.2
C17 C16 C15 117.9(4)
C17 C16 C19 121.6(4)
C15 C16 C19 120.5(4)
C18 C17 C16 121.6(4)
C18 C17 H17 119.2
C16 C17 H17 119.2
C10 C11 C7 119.9(4)
C10 C11 C12 134.9(4)
C7 C11 C12 105.1(3)
N2 C12 C11 134.3(4)
N2 C12 C1 117.9(3)
C11 C12 C1 107.7(3)
C14 C15 C16 121.2(4)
C14 C15 H15 119.4
C16 C15 H15 119.4
C24 C23 C22 118.2(4)
C24 C23 C26 120.3(5)
C22 C23 C26 121.4(4)
C23 C26 H26A 109.5
C23 C26 H26B 109.5
H26A C26 H26B 109.5
C23 C26 H26C 109.5
H26A C26 H26C 109.5
H26B C26 H26C 109.5
C16 C19 H19A 109.5
C16 C19 H19B 109.5
H19A C19 H19B 109.5
C16 C19 H19C 109.5
H19A C19 H19C 109.5
H19B C19 H19C 109.5
N3 C28 C27 179.1(13)
C28 C27 H27A 109.5
C28 C27 H27B 109.5
H27A C27 H27B 109.5
C28 C27 H27C 109.5
H27A C27 H27C 109.5
H27B C27 H27C 109.5
N4 C28A C27A 179.0(16)
C28A C27A H27D 109.5
C28A C27A H27E 109.5
H27D C27A H27E 109.5
C28A C27A H27F 109.5
H27D C27A H27F 109.5
H27E C27A H27F 109.5

loop_
_geom_bond_atom_site_label_1
_geom_bond_atom_site_label_2
_geom_bond_distance
Zn1 N2 2.077(3)
Zn1 N1 2.093(3)
Zn1 Cl1 2.1958(11)
Zn1 Cl2 2.2160(11)
N1 C1 1.274(5)
N1 C13 1.428(5)
N2 C12 1.288(5)
N2 C20 1.433(5)
C5 C4 1.368(6)
C5 C6 1.422(6)
C5 H5 0.9300
C9 C8 1.385(6)
C9 C10 1.416(6)
C9 H9 0.9300
C4 C3 1.421(6)
C4 H4 0.9300
C3 C2 1.369(6)
C3 H3 0.9300
C21 C20 1.386(6)
C21 C22 1.386(6)
C21 H21 0.9300
C13 C14 1.386(6)
C13 C18 1.390(5)
C2 C7 1.422(5)
C2 C1 1.478(5)
C24 C25 1.388(6)
C24 C23 1.392(6)
C24 H24 0.9300
C25 C20 1.385(6)
C25 H25 0.9300
C8 C6 1.419(6)
C8 H8 0.9300
C18 C17 1.384(6)
C18 H18 0.9300
C6 C7 1.408(5)
C22 C23 1.394(7)
C22 H22 0.9300
C7 C11 1.411(5)
C1 C12 1.519(5)
C10 C11 1.369(6)
C10 H10 0.9300
C14 C15 1.383(6)
C14 H14 0.9300
C16 C17 1.385(6)
C16 C15 1.400(6)
C16 C19 1.509(6)
C17 H17 0.9300
C11 C12 1.478(5)
C15 H15 0.9300
C23 C26 1.516(6)
C26 H26A 0.9600
C26 H26B 0.9600
C26 H26C 0.9600
C19 H19A 0.9600
C19 H19B 0.9600
C19 H19C 0.9600
N3 C28 1.105(12)
C28 C27 1.432(13)
C27 H27A 0.9600
C27 H27B 0.9600
C27 H27C 0.9600
N4 C28A 1.111(14)
C28A C27A 1.461(15)
C27A H27D 0.9600
C27A H27E 0.9600
C27A H27F 0.9600

loop_
_geom_torsion_atom_site_label_1
_geom_torsion_atom_site_label_2
_geom_torsion_atom_site_label_3
_geom_torsion_atom_site_label_4
_geom_torsion
C6 C5 C4 C3 0.2(6)
C5 C4 C3 C2 0.2(6)
C1 N1 C13 C14 124.4(4)
Zn1 N1 C13 C14 -51.8(5)
C1 N1 C13 C18 -57.6(5)
Zn1 N1 C13 C18 126.2(3)
C4 C3 C2 C7 0.0(6)
C4 C3 C2 C1 -178.2(4)
C23 C24 C25 C20 0.7(6)
C24 C25 C20 C21 0.6(6)
C24 C25 C20 N2 178.0(4)
C22 C21 C20 C25 -1.6(6)
C22 C21 C20 N2 -179.0(4)
C12 N2 C20 C25 63.3(5)
Zn1 N2 C20 C25 -113.6(4)
C12 N2 C20 C21 -119.3(4)
Zn1 N2 C20 C21 63.9(5)
C10 C9 C8 C6 -1.0(6)
C14 C13 C18 C17 -1.4(6)
N1 C13 C18 C17 -179.4(4)
C9 C8 C6 C7 1.1(6)
C9 C8 C6 C5 -179.5(4)
C4 C5 C6 C7 -0.8(6)
C4 C5 C6 C8 179.8(4)
C20 C21 C22 C23 1.4(6)
C8 C6 C7 C11 -0.6(6)
C5 C6 C7 C11 180.0(4)
C8 C6 C7 C2 -179.5(4)
C5 C6 C7 C2 1.1(6)
C3 C2 C7 C6 -0.7(6)
C1 C2 C7 C6 178.0(3)
C3 C2 C7 C11 -179.7(4)
C1 C2 C7 C11 -1.0(4)
C13 N1 C1 C2 -4.6(7)
Zn1 N1 C1 C2 172.2(4)
C13 N1 C1 C12 179.1(3)
Zn1 N1 C1 C12 -4.1(4)
C3 C2 C1 N1 1.7(8)
C7 C2 C1 N1 -176.7(4)
C3 C2 C1 C12 178.2(4)
C7 C2 C1 C12 -0.1(4)
C8 C9 C10 C11 0.3(6)
C18 C13 C14 C15 2.9(6)
N1 C13 C14 C15 -179.1(4)
C13 C18 C17 C16 -0.1(6)
C15 C16 C17 C18 0.2(7)
C19 C16 C17 C18 -178.2(5)
C9 C10 C11 C7 0.3(6)
C9 C10 C11 C12 176.4(4)
C6 C7 C11 C10 -0.1(6)
C2 C7 C11 C10 178.9(4)
C6 C7 C11 C12 -177.3(3)
C2 C7 C11 C12 1.7(4)
C20 N2 C12 C11 8.8(7)
Zn1 N2 C12 C11 -173.9(4)
C20 N2 C12 C1 -175.7(3)
Zn1 N2 C12 C1 1.6(4)
C10 C11 C12 N2 -2.3(8)
C7 C11 C12 N2 174.2(4)
C10 C11 C12 C1 -178.2(4)
C7 C11 C12 C1 -1.7(4)
N1 C1 C12 N2 1.8(5)
C2 C1 C12 N2 -175.5(3)
N1 C1 C12 C11 178.4(3)
C2 C1 C12 C11 1.1(4)
C13 C14 C15 C16 -2.9(7)
C17 C16 C15 C14 1.3(7)
C19 C16 C15 C14 179.7(5)
C25 C24 C23 C22 -0.9(6)
C25 C24 C23 C26 -179.3(4)
C21 C22 C23 C24 -0.1(6)
C21 C22 C23 C26 178.2(4)
